data_2211404
loop_
_publ_author_name
'Jiang, Guo-Qing'
'Gu, Xue-Fang'
'Zhang, Yue-Hua'
'Shi, Yu-Jun'

_publ_section_title Bis(phenoxyacetato-\k<i>O</i>)bis[2-(2-pyridyl)ethanol-\k^2^<i>N</i>,<i>O</i>]cobalt(II)
_journal_coeditor_code GK2030
_journal_issue 12
_journal_name_full 'Acta Crystallographica Section E'
_journal_page_first m3349
_journal_page_last m3350
_journal_paper_doi 10.1107/S1600536806047325
_journal_volume 62
_journal_year 2006
_chemical_formula_iupac '[Co (C7 H7 O3)2 (C7 H9 N O)2]'
_chemical_formula_moiety 'C30 H32 Co N2 O8'
_chemical_formula_sum 'C30 H32 Co N2 O8'
_chemical_formula_weight 607.51
_chemical_name_systematic
;
Bis(phenoxyacetato-\kO)bis[2-(2-pyridyl)ethanol-\k^2^N,O]cobalt(II)
;
_space_group_IT_number 14
_symmetry_cell_setting monoclinic
_symmetry_space_group_name_Hall '-P 2ybc'
_symmetry_space_group_name_H-M 'P 1 21/c 1'
_atom_sites_solution_hydrogens geom
_atom_sites_solution_primary direct
_atom_sites_solution_secondary difmap
_cell_angle_alpha 90.00
_cell_angle_beta 94.3530(10)
_cell_angle_gamma 90.00
_cell_formula_units_Z 2
_cell_length_a 8.1938(5)
_cell_length_b 16.0605(9)
_cell_length_c 10.6108(6)
_cell_measurement_reflns_used 7496
_cell_measurement_temperature 298(2)
_cell_measurement_theta_max 27.03
_cell_measurement_theta_min 2.30
_cell_volume 1392.32(14)
_computing_cell_refinement 'SAINT (Bruker, 2000)'
_computing_data_collection 'SMART (Bruker, 2000)'
_computing_data_reduction SAINT
_computing_molecular_graphics 'SHELXTL (Bruker, 2000)'
_computing_publication_material SHELXTL
_computing_structure_refinement 'SHELXL97 (Sheldrick, 1997)'
_computing_structure_solution 'SHELXS97 (Sheldrick, 1997)'
_diffrn_ambient_temperature 298(2)
_diffrn_measured_fraction_theta_full 0.997
_diffrn_measured_fraction_theta_max 0.997
_diffrn_measurement_device_type 'Bruker SMART APEX CCD'
_diffrn_measurement_method '\f and \w'
_diffrn_radiation_monochromator graphite
_diffrn_radiation_source 'fine-focus sealed tube'
_diffrn_radiation_type MoK\a
_diffrn_radiation_wavelength 0.71073
_diffrn_reflns_av_R_equivalents 0.0467
_diffrn_reflns_av_sigmaI/netI 0.0526
_diffrn_reflns_limit_h_max 9
_diffrn_reflns_limit_h_min -10
_diffrn_reflns_limit_k_max 16
_diffrn_reflns_limit_k_min -19
_diffrn_reflns_limit_l_max 12
_diffrn_reflns_limit_l_min -13
_diffrn_reflns_number 7496
_diffrn_reflns_theta_full 26.00
_diffrn_reflns_theta_max 26.00
_diffrn_reflns_theta_min 2.31
_diffrn_standards_decay_% 0
_diffrn_standards_number 0
_exptl_absorpt_coefficient_mu 0.671
_exptl_absorpt_correction_T_max 0.935
_exptl_absorpt_correction_T_min 0.881
_exptl_absorpt_correction_type multi-scan
_exptl_absorpt_process_details '(SADABS; Bruker, 2000)'
_exptl_crystal_colour pink
_exptl_crystal_density_diffrn 1.449
_exptl_crystal_density_method 'not measured'
_exptl_crystal_description prism
_exptl_crystal_F_000 634
_exptl_crystal_size_max 0.18
_exptl_crystal_size_mid 0.13
_exptl_crystal_size_min 0.10
_refine_diff_density_max 0.329
_refine_diff_density_min -0.352
_refine_ls_extinction_method none
_refine_ls_goodness_of_fit_ref 0.958
_refine_ls_hydrogen_treatment mixed
_refine_ls_matrix_type full
_refine_ls_number_parameters 190
_refine_ls_number_reflns 2732
_refine_ls_number_restraints 0
_refine_ls_restrained_S_all 0.958
_refine_ls_R_factor_all 0.0437
_refine_ls_R_factor_gt 0.0309
_refine_ls_shift/su_max 0.000
_refine_ls_shift/su_mean 0.000
_refine_ls_structure_factor_coef Fsqd
_refine_ls_weighting_details 'calc w=1/[\s^2^(Fo^2^)+(0.0276P)^2^] where P=(Fo^2^+2Fc^2^)/3'
_refine_ls_weighting_scheme calc
_refine_ls_wR_factor_gt 0.0640
_refine_ls_wR_factor_ref 0.0681
_reflns_number_gt 2134
_reflns_number_total 2732
_reflns_threshold_expression I>2\s(I)
_cod_data_source_file gk2030.cif
_cod_data_source_block I
_cod_depositor_comments
;
The following automatic conversions were performed:
'_symmetry_cell_setting' value 'Monoclinic' changed to 'monoclinic'
according to '/home/saulius/struct/CIF-dictionaries/cif_core.dic'
dictionary named 'cif_core.dic' version 2.4.1 from 2010-06-29.

Automatic conversion script
Id: cif_fix_enum 1527 2010-12-29 10:47:43Z saulius 

The following automatic conversions were performed:

'_symmetry_cell_setting' value 'Monoclinic' changed to 'monoclinic'
according to /home/saulius/struct/CIF-dictionaries/cif_core.dic
dictionary named 'cif_core.dic' version 2.4.1 from 2010-06-29.

Automatic conversion script
Id: cif_fix_values 1715 2011-07-08 13:25:40Z adriana 
;
_cod_original_sg_symbol_H-M 'P 21/c'
_cod_database_code 2211404
_cod_database_fobs_code 2211404

loop_
_symmetry_equiv_pos_as_xyz
'x, y, z'
'-x, y+1/2, -z+1/2'
'-x, -y, -z'
'x, -y-1/2, z-1/2'

loop_
_atom_site_type_symbol
_atom_site_label
_atom_site_fract_x
_atom_site_fract_y
_atom_site_fract_z
_atom_site_U_iso_or_equiv
_atom_site_adp_type
_atom_site_calc_flag
_atom_site_refinement_flags
_atom_site_occupancy
C C1 0.5294(2) 0.23094(11) 0.67625(17) 0.0202(4) Uani d . 1
C C2 0.4489(2) 0.25829(12) 0.56492(17) 0.0246(4) Uani d . 1
H H2 0.3963 0.2204 0.5093 0.030 Uiso calc R 1
C C3 0.4468(3) 0.34261(13) 0.53645(19) 0.0306(5) Uani d . 1
H H3 0.3946 0.3609 0.4606 0.037 Uiso calc R 1
C C4 0.5213(3) 0.39965(12) 0.61925(18) 0.0312(5) Uani d . 1
H H4 0.5210 0.4560 0.5991 0.037 Uiso calc R 1
C C5 0.5967(2) 0.37183(12) 0.73286(19) 0.0275(5) Uani d . 1
H H5 0.6447 0.4100 0.7902 0.033 Uiso calc R 1
C C6 0.6012(2) 0.28833(11) 0.76155(17) 0.0224(4) Uani d . 1
H H6 0.6523 0.2702 0.8379 0.027 Uiso calc R 1
C C7 0.4918(2) 0.08633(11) 0.62587(18) 0.0265(5) Uani d . 1
H H7A 0.5537 0.0356 0.6434 0.032 Uiso calc R 1
H H7B 0.5105 0.1037 0.5406 0.032 Uiso calc R 1
C C8 0.3111(2) 0.06752(10) 0.63215(17) 0.0199(4) Uani d . 1
C C9 0.0642(2) 0.16811(11) 0.36865(16) 0.0190(4) Uani d . 1
C C10 0.0672(2) 0.25393(11) 0.35503(17) 0.0232(4) Uani d . 1
H H10 0.1251 0.2781 0.2924 0.028 Uiso calc R 1
C C11 -0.0162(2) 0.30327(11) 0.43492(18) 0.0263(5) Uani d . 1
H H11 -0.0142 0.3609 0.4274 0.032 Uiso calc R 1
C C12 -0.1026(2) 0.26608(11) 0.52604(17) 0.0229(4) Uani d . 1
H H12 -0.1609 0.2980 0.5804 0.028 Uiso calc R 1
C C13 -0.1007(2) 0.18049(11) 0.53479(17) 0.0194(4) Uani d . 1
H H13 -0.1597 0.1554 0.5960 0.023 Uiso calc R 1
C C14 0.1575(2) 0.11405(11) 0.28321(17) 0.0240(4) Uani d . 1
H H14A 0.2519 0.0913 0.3322 0.029 Uiso calc R 1
H H14B 0.1979 0.1489 0.2177 0.029 Uiso calc R 1
C C15 0.0616(3) 0.04281(11) 0.22068(17) 0.0261(5) Uani d . 1
H H15A -0.0448 0.0626 0.1872 0.031 Uiso calc R 1
H H15B 0.1191 0.0216 0.1508 0.031 Uiso calc R 1
Co Co1 0.0000 0.0000 0.5000 0.01634(11) Uani d S 1
N N1 -0.01781(18) 0.13126(9) 0.45922(13) 0.0178(3) Uani d . 1
O O1 0.55221(16) 0.14922(7) 0.71178(12) 0.0253(3) Uani d . 1
O O2 0.24991(15) 0.02148(7) 0.54372(11) 0.0197(3) Uani d . 1
O O3 0.23825(16) 0.09485(7) 0.72311(11) 0.0255(3) Uani d . 1
O O4 0.04102(16) -0.02283(8) 0.31011(11) 0.0209(3) Uani d . 1
H H4A -0.048(2) -0.0502(12) 0.2877(17) 0.025 Uiso d . 1

loop_
_atom_site_aniso_label
_atom_site_aniso_U_11
_atom_site_aniso_U_22
_atom_site_aniso_U_33
_atom_site_aniso_U_12
_atom_site_aniso_U_13
_atom_site_aniso_U_23
C1 0.0152(10) 0.0208(10) 0.0253(10) -0.0013(8) 0.0057(8) -0.0021(8)
C2 0.0203(11) 0.0319(12) 0.0214(10) -0.0035(9) 0.0006(8) -0.0062(9)
C3 0.0291(12) 0.0383(13) 0.0248(11) 0.0026(10) 0.0037(9) 0.0070(9)
C4 0.0343(13) 0.0222(11) 0.0382(13) 0.0001(9) 0.0102(10) 0.0049(9)
C5 0.0263(12) 0.0239(11) 0.0327(11) -0.0045(9) 0.0056(9) -0.0100(9)
C6 0.0183(11) 0.0276(11) 0.0212(10) -0.0022(8) 0.0011(8) -0.0039(8)
C7 0.0229(12) 0.0201(10) 0.0371(12) -0.0041(8) 0.0054(9) -0.0102(9)
C8 0.0231(11) 0.0120(9) 0.0246(10) 0.0023(8) 0.0023(9) 0.0019(8)
C9 0.0170(10) 0.0197(10) 0.0202(10) -0.0022(8) 0.0005(8) 0.0024(8)
C10 0.0258(12) 0.0203(10) 0.0236(10) -0.0060(8) 0.0021(8) 0.0055(8)
C11 0.0327(13) 0.0137(10) 0.0319(11) -0.0021(8) -0.0016(9) 0.0011(8)
C12 0.0251(12) 0.0190(10) 0.0242(10) 0.0024(8) -0.0010(9) -0.0046(8)
C13 0.0166(11) 0.0215(10) 0.0202(10) 0.0004(8) 0.0021(8) 0.0018(8)
C14 0.0254(12) 0.0213(11) 0.0265(10) -0.0009(8) 0.0101(9) 0.0054(8)
C15 0.0363(13) 0.0215(11) 0.0217(10) -0.0009(9) 0.0092(9) 0.0037(8)
Co1 0.0173(2) 0.01370(19) 0.01845(19) -0.00041(15) 0.00436(14) 0.00091(14)
N1 0.0157(9) 0.0179(8) 0.0198(8) -0.0012(6) 0.0016(7) 0.0015(6)
O1 0.0247(8) 0.0181(7) 0.0325(8) -0.0030(6) -0.0023(6) -0.0046(6)
O2 0.0190(7) 0.0175(7) 0.0229(7) 0.0002(5) 0.0030(6) -0.0030(5)
O3 0.0253(8) 0.0242(7) 0.0279(7) -0.0020(6) 0.0072(6) -0.0086(6)
O4 0.0229(8) 0.0187(7) 0.0217(7) -0.0035(5) 0.0058(6) 0.0004(5)

loop_
_atom_type_symbol
_atom_type_description
_atom_type_scat_dispersion_real
_atom_type_scat_dispersion_imag
_atom_type_scat_source
C C 0.0033 0.0016 'International Tables Vol C Tables 4.2.6.8 and 6.1.1.4'
H H 0.0000 0.0000 'International Tables Vol C Tables 4.2.6.8 and 6.1.1.4'
N N 0.0061 0.0033 'International Tables Vol C Tables 4.2.6.8 and 6.1.1.4'
O O 0.0106 0.0060 'International Tables Vol C Tables 4.2.6.8 and 6.1.1.4'
Co Co 0.3494 0.9721 'International Tables Vol C Tables 4.2.6.8 and 6.1.1.4'

loop_
_geom_angle_atom_site_label_1
_geom_angle_atom_site_label_2
_geom_angle_atom_site_label_3
_geom_angle_site_symmetry_1
_geom_angle_site_symmetry_3
_geom_angle
O1 C1 C2 . . 125.80(16)
O1 C1 C6 . . 114.35(16)
C2 C1 C6 . . 119.81(17)
C1 C2 C3 . . 119.61(17)
C1 C2 H2 . . 120.2
C3 C2 H2 . . 120.2
C4 C3 C2 . . 120.81(18)
C4 C3 H3 . . 119.6
C2 C3 H3 . . 119.6
C3 C4 C5 . . 119.11(18)
C3 C4 H4 . . 120.4
C5 C4 H4 . . 120.4
C6 C5 C4 . . 120.63(18)
C6 C5 H5 . . 119.7
C4 C5 H5 . . 119.7
C5 C6 C1 . . 119.96(18)
C5 C6 H6 . . 120.0
C1 C6 H6 . . 120.0
O1 C7 C8 . . 113.93(15)
O1 C7 H7A . . 108.8
C8 C7 H7A . . 108.8
O1 C7 H7B . . 108.8
C8 C7 H7B . . 108.8
H7A C7 H7B . . 107.7
O3 C8 O2 . . 126.16(17)
O3 C8 C7 . . 119.20(16)
O2 C8 C7 . . 114.58(16)
N1 C9 C10 . . 121.58(17)
N1 C9 C14 . . 118.62(15)
C10 C9 C14 . . 119.78(16)
C11 C10 C9 . . 119.58(18)
C11 C10 H10 . . 120.2
C9 C10 H10 . . 120.2
C12 C11 C10 . . 119.18(17)
C12 C11 H11 . . 120.4
C10 C11 H11 . . 120.4
C11 C12 C13 . . 118.44(18)
C11 C12 H12 . . 120.8
C13 C12 H12 . . 120.8
N1 C13 C12 . . 123.32(17)
N1 C13 H13 . . 118.3
C12 C13 H13 . . 118.3
C9 C14 C15 . . 115.45(16)
C9 C14 H14A . . 108.4
C15 C14 H14A . . 108.4
C9 C14 H14B . . 108.4
C15 C14 H14B . . 108.4
H14A C14 H14B . . 107.5
O4 C15 C14 . . 110.39(14)
O4 C15 H15A . . 109.6
C14 C15 H15A . . 109.6
O4 C15 H15B . . 109.6
C14 C15 H15B . . 109.6
H15A C15 H15B . . 108.1
O2 Co1 O2 . 3_556 180.0
O2 Co1 O4 . . 90.93(5)
O2 Co1 O4 3_556 . 89.07(5)
O2 Co1 O4 . 3_556 89.07(5)
O2 Co1 O4 3_556 3_556 90.93(5)
O4 Co1 O4 . 3_556 180.0
O2 Co1 N1 . 3_556 93.81(5)
O2 Co1 N1 3_556 3_556 86.19(5)
O4 Co1 N1 . 3_556 90.49(5)
O4 Co1 N1 3_556 3_556 89.51(5)
O2 Co1 N1 . . 86.19(5)
O2 Co1 N1 3_556 . 93.81(5)
O4 Co1 N1 . . 89.51(5)
O4 Co1 N1 3_556 . 90.49(5)
N1 Co1 N1 3_556 . 180.0
C13 N1 C9 . . 117.87(15)
C13 N1 Co1 . . 118.98(12)
C9 N1 Co1 . . 122.82(12)
C1 O1 C7 . . 117.92(14)
C8 O2 Co1 . . 125.83(12)
C15 O4 Co1 . . 122.75(11)
C15 O4 H4A . . 109.2(12)
Co1 O4 H4A . . 99.1(13)

loop_
_geom_bond_atom_site_label_1
_geom_bond_atom_site_label_2
_geom_bond_site_symmetry_2
_geom_bond_distance
_geom_bond_publ_flag
C1 O1 . 1.374(2) ?
C1 C2 . 1.380(2) ?
C1 C6 . 1.391(2) ?
C2 C3 . 1.387(3) ?
C2 H2 . 0.9300 ?
C3 C4 . 1.379(3) ?
C3 H3 . 0.9300 ?
C4 C5 . 1.386(3) ?
C4 H4 . 0.9300 ?
C5 C6 . 1.375(2) ?
C5 H5 . 0.9300 ?
C6 H6 . 0.9300 ?
C7 O1 . 1.424(2) ?
C7 C8 . 1.518(3) ?
C7 H7A . 0.9700 ?
C7 H7B . 0.9700 ?
C8 O3 . 1.252(2) ?
C8 O2 . 1.268(2) ?
C9 N1 . 1.350(2) ?
C9 C10 . 1.386(2) ?
C9 C14 . 1.505(2) ?
C10 C11 . 1.379(3) ?
C10 H10 . 0.9300 ?
C11 C12 . 1.377(3) ?
C11 H11 . 0.9300 ?
C12 C13 . 1.378(2) ?
C12 H12 . 0.9300 ?
C13 N1 . 1.346(2) ?
C13 H13 . 0.9300 ?
C14 C15 . 1.513(2) ?
C14 H14A . 0.9700 ?
C14 H14B . 0.9700 ?
C15 O4 . 1.437(2) ?
C15 H15A . 0.9700 ?
C15 H15B . 0.9700 ?
Co1 O2 . 2.0936(12) y
Co1 O2 3_556 2.0936(12) y
Co1 O4 . 2.1000(12) y
Co1 O4 3_556 2.1000(12) y
Co1 N1 3_556 2.1548(14) y
Co1 N1 . 2.1548(14) y
O4 H4A . 0.870(19) ?

loop_
_geom_hbond_atom_site_label_D
_geom_hbond_atom_site_label_H
_geom_hbond_atom_site_label_A
_geom_hbond_site_symmetry_A
_geom_hbond_distance_DH
_geom_hbond_distance_HA
_geom_hbond_distance_DA
_geom_hbond_angle_DHA
O4 H4A O3 3_556 0.870(19) 1.71(2) 2.5643(18) 166.2(19)
